data_4324957
loop_
_publ_author_name
'Abir El Majzoub'
'Cyril Cadiou'
'Isabelle D\'echamps-Olivier'
'Bernard Tinant'
'Fran\,coise Chuburu'

_publ_section_title
;
 Cyclam-methylbenzimidazole: a Selective OFF-ON Fluorescent Sensor for
 Zinc
;
_journal_name_full 'Inorganic Chemistry'
_journal_page_first 4029
_journal_page_last 4038
_journal_paper_doi 10.1021/ic102521g
_journal_volume 50
_journal_year 2011
_chemical_absolute_configuration ad
_chemical_compound_source 'synthesis as described'
_chemical_formula_moiety 'C18 H30 Cd1 N6, 2(N O3)'
_chemical_formula_sum 'C18 H30 Cd N8 O6'
_chemical_formula_weight 566.9
_chemical_name_systematic
;
 ?
;
_space_group_IT_number 106
_symmetry_cell_setting tetragonal
_symmetry_Int_Tables_number 106
_symmetry_space_group_name_Hall 'P 4c -2ab'
_symmetry_space_group_name_H-M 'P 42 b c'
_atom_sites_solution_hydrogens geom
_atom_sites_solution_primary direct
_atom_sites_solution_secondary difmap
_audit_conform_dict_location ftp://ftp.iucr.org/pub/cif_core.dic
_audit_conform_dict_name cif_core.dic
_audit_conform_dict_version 2.3
_audit_creation_date 2008-09-09T11:34:52-00:00
_audit_creation_method 'WinGX routine CIF_UPDATE'
_cell_angle_alpha 90
_cell_angle_beta 90
_cell_angle_gamma 90
_cell_formula_units_Z 8
_cell_length_a 24.0508(14)
_cell_length_b 24.0508
_cell_length_c 8.8378(5)
_cell_measurement_reflns_used 7946
_cell_measurement_temperature 100(2)
_cell_measurement_theta_max 24.32
_cell_measurement_theta_min 2.4
_cell_measurement_wavelength 0.71073
_cell_volume 5112.1(4)
_computing_cell_refinement 'Bruker SMART, 2006'
_computing_data_collection 'Bruker SMART, 2006'
_computing_data_reduction 'Bruker SAINT, 2006'
_computing_molecular_graphics 'Ortep-3 for Windows (Farrugia, 1997)'
_computing_publication_material 'WinGX publication routines (Farrugia, 1999)'
_computing_structure_refinement 'SHELXL-97 (Sheldrick, 1997)'
_computing_structure_solution 'SIR97 (Altomare et al., 1999)'
_diffrn_ambient_temperature 100(2)
_diffrn_detector 'CCD plate'
_diffrn_measured_fraction_theta_full 0.996
_diffrn_measured_fraction_theta_max 0.996
_diffrn_measurement_device_type 'APEXII, Bruker-AXS'
_diffrn_measurement_method 'CCD rotation images, thin slices'
_diffrn_radiation_monochromator graphite
_diffrn_radiation_probe x-ray
_diffrn_radiation_type MoK\a
_diffrn_radiation_wavelength 0.71073
_diffrn_reflns_av_R_equivalents 0.0727
_diffrn_reflns_av_unetI/netI 0.0321
_diffrn_reflns_limit_h_max 30
_diffrn_reflns_limit_h_min -31
_diffrn_reflns_limit_k_max 31
_diffrn_reflns_limit_k_min -31
_diffrn_reflns_limit_l_max 11
_diffrn_reflns_limit_l_min -11
_diffrn_reflns_number 84295
_diffrn_reflns_theta_full 27.44
_diffrn_reflns_theta_max 27.44
_diffrn_reflns_theta_min 3.49
_exptl_absorpt_coefficient_mu 0.901
_exptl_absorpt_correction_T_max 0.922
_exptl_absorpt_correction_T_min 0.625
_exptl_absorpt_correction_type multi-scan
_exptl_absorpt_process_details
;
  [Sheldrick, G.M. (2002). SADABS Bruker AXS Inc., Madison, Wisconsin, USA]
;
_exptl_crystal_colour colourless
_exptl_crystal_density_diffrn 1.473
_exptl_crystal_description stick
_exptl_crystal_F_000 2320
_exptl_crystal_size_max 0.53
_exptl_crystal_size_mid 0.11
_exptl_crystal_size_min 0.09
_platon_squeeze_details
;
;
_refine_diff_density_max 0.353
_refine_diff_density_min -0.346
_refine_diff_density_rms 0.061
_refine_ls_abs_structure_details 'Flack H D (1983), Acta Cryst. A39, 876-881'
_refine_ls_abs_structure_Flack 0.007(18)
_refine_ls_extinction_method none
_refine_ls_goodness_of_fit_ref 1.117
_refine_ls_hydrogen_treatment constr
_refine_ls_matrix_type full
_refine_ls_number_parameters 298
_refine_ls_number_reflns 5827
_refine_ls_number_restraints 1
_refine_ls_restrained_S_all 1.117
_refine_ls_R_factor_all 0.0305
_refine_ls_R_factor_gt 0.028
_refine_ls_shift/su_max 0.008
_refine_ls_shift/su_mean 0.001
_refine_ls_structure_factor_coef Fsqd
_refine_ls_weighting_details 'calc w=1/[\s^2^(Fo^2^)+(0.0166P)^2^+4.3626P] where P=(Fo^2^+2Fc^2^)/3'
_refine_ls_weighting_scheme calc
_refine_ls_wR_factor_gt 0.0592
_refine_ls_wR_factor_ref 0.06
_reflns_number_gt 5616
_reflns_number_total 5827
_reflns_threshold_expression >2sigma(I)
_cod_data_source_file ic102521g_si_002.cif
_cod_data_source_block sq
_cod_database_code 4324957

loop_
_symmetry_equiv_pos_as_xyz
'x, y, z'
'-x, -y, z'
'-y, x, z+1/2'
'y, -x, z+1/2'
'-x+1/2, y+1/2, z'
'x+1/2, -y+1/2, z'
'y+1/2, x+1/2, z+1/2'
'-y+1/2, -x+1/2, z+1/2'

loop_
_atom_site_label
_atom_site_type_symbol
_atom_site_fract_x
_atom_site_fract_y
_atom_site_fract_z
_atom_site_U_iso_or_equiv
_atom_site_adp_type
_atom_site_occupancy
_atom_site_calc_flag
_atom_site_refinement_flags
Cd1 Cd 0.204781(7) 0.060609(7) 0.00039(3) 0.01435(5) Uani 1 d .
N1 N 0.20638(10) -0.02815(10) -0.1098(3) 0.0180(5) Uani 1 d .
H1 H 0.2264 -0.026 -0.1997 0.022 Uiso 1 calc R
C2 C 0.15063(13) -0.05151(12) -0.1442(3) 0.0201(6) Uani 1 d .
H2A H 0.1267 -0.0487 -0.0534 0.024 Uiso 1 calc R
H2B H 0.1543 -0.0913 -0.1708 0.024 Uiso 1 calc R
C3 C 0.12354(13) -0.02037(12) -0.2750(3) 0.0209(6) Uani 1 d .
H3A H 0.0946 -0.0447 -0.3193 0.025 Uiso 1 calc R
H3B H 0.1521 -0.0143 -0.354 0.025 Uiso 1 calc R
C4 C 0.09684(13) 0.03589(12) -0.2381(3) 0.0190(6) Uani 1 d .
H4A H 0.0741 0.0474 -0.326 0.023 Uiso 1 calc R
H4B H 0.0712 0.0306 -0.1516 0.023 Uiso 1 calc R
N5 N 0.13573(10) 0.08254(10) -0.2001(2) 0.0152(5) Uani 1 d .
C6 C 0.16902(12) 0.09986(12) -0.3347(3) 0.0183(6) Uani 1 d .
H6A H 0.1454 0.1231 -0.4013 0.022 Uiso 1 calc R
H6B H 0.1798 0.0663 -0.3924 0.022 Uiso 1 calc R
C7 C 0.22143(12) 0.13245(12) -0.2943(3) 0.0196(6) Uani 1 d .
H7A H 0.2408 0.144 -0.388 0.024 Uiso 1 calc R
H7B H 0.2112 0.1663 -0.2372 0.024 Uiso 1 calc R
N8 N 0.25862(10) 0.09739(10) -0.2018(3) 0.0176(5) Uani 1 d .
H8 H 0.2693 0.0675 -0.262 0.021 Uiso 1 calc R
C9 C 0.30987(13) 0.12477(13) -0.1505(3) 0.0219(6) Uani 1 d .
H9A H 0.3006 0.1517 -0.0695 0.026 Uiso 1 calc R
H9B H 0.3263 0.1458 -0.2358 0.026 Uiso 1 calc R
C10 C 0.35221(14) 0.08380(15) -0.0914(4) 0.0250(7) Uani 1 d .
H10A H 0.389 0.1023 -0.0903 0.03 Uiso 1 calc R
H10B H 0.3545 0.0524 -0.1634 0.03 Uiso 1 calc R
C11 C 0.34107(14) 0.06008(14) 0.0673(4) 0.0232(7) Uani 1 d .
H11A H 0.3737 0.0377 0.098 0.028 Uiso 1 calc R
H11B H 0.338 0.0915 0.1391 0.028 Uiso 1 calc R
N12 N 0.28991(10) 0.02461(10) 0.0827(3) 0.0194(5) Uani 1 d .
H12 H 0.2856 0.0192 0.1862 0.023 Uiso 1 calc R
C13 C 0.29616(12) -0.03188(11) 0.0184(4) 0.0199(7) Uani 1 d .
H13A H 0.3201 -0.0545 0.0855 0.024 Uiso 1 calc R
H13B H 0.3144 -0.0294 -0.0818 0.024 Uiso 1 calc R
C14 C 0.23991(11) -0.05981(10) 0.0015(6) 0.0210(5) Uani 1 d .
H14A H 0.2449 -0.0986 -0.0337 0.025 Uiso 1 calc R
H14B H 0.2206 -0.0607 0.1003 0.025 Uiso 1 calc R
N21 N 0.17250(10) 0.14755(10) 0.0594(3) 0.0159(5) Uani 1 d .
C22 C 0.18337(12) 0.19164(12) 0.1580(3) 0.0164(6) Uani 1 d .
C23 C 0.22146(12) 0.19595(13) 0.2777(3) 0.0199(6) Uani 1 d .
H23 H 0.2452 0.1659 0.3045 0.024 Uiso 1 calc R
C24 C 0.22282(13) 0.24641(13) 0.3555(3) 0.0231(7) Uani 1 d .
H24 H 0.2479 0.2507 0.4377 0.028 Uiso 1 calc R
C25 C 0.18809(13) 0.29097(13) 0.3157(3) 0.0234(7) Uani 1 d .
H25 H 0.1908 0.3248 0.3704 0.028 Uiso 1 calc R
C26 C 0.14981(13) 0.28691(13) 0.1984(3) 0.0217(6) Uani 1 d .
H26 H 0.1261 0.3169 0.1717 0.026 Uiso 1 calc R
C27 C 0.14827(12) 0.23620(12) 0.1222(3) 0.0177(6) Uani 1 d .
N28 N 0.11565(8) 0.21785(8) 0.0032(4) 0.0165(4) Uani 1 d .
H28 H 0.0895 0.2369 -0.0431 0.02 Uiso 1 calc R
C29 C 0.13170(12) 0.16477(11) -0.0287(3) 0.0155(6) Uani 1 d .
C30 C 0.10223(13) 0.12962(12) -0.1435(3) 0.0194(6) Uani 1 d .
H30A H 0.0677 0.1149 -0.0978 0.023 Uiso 1 calc R
H30B H 0.0915 0.1534 -0.2303 0.023 Uiso 1 calc R
O31 O 0.19021(10) 0.05090(12) 0.2989(3) 0.0392(7) Uani 1 d .
O32 O 0.12615(10) 0.02610(9) 0.1403(2) 0.0280(5) Uani 1 d .
N33 N 0.14156(11) 0.03604(10) 0.2754(3) 0.0187(5) Uani 1 d .
O34 O 0.10711(10) 0.03067(9) 0.3813(2) 0.0249(5) Uani 1 d .
O101 O 0.28608(11) -0.03356(10) 0.3813(3) 0.0266(6) Uani 1 d .
N102 N 0.29311(10) 0.00341(10) 0.4821(4) 0.0218(6) Uani 1 d .
O103 O 0.28254(11) -0.00859(11) 0.6184(3) 0.0285(6) Uani 1 d .
O104 O 0.30967(11) 0.05060(10) 0.4469(3) 0.0342(6) Uani 1 d .

loop_
_atom_site_aniso_label
_atom_site_aniso_U_11
_atom_site_aniso_U_22
_atom_site_aniso_U_33
_atom_site_aniso_U_23
_atom_site_aniso_U_13
_atom_site_aniso_U_12
Cd1 0.01696(9) 0.01539(9) 0.01069(7) -0.00078(12) 0.00139(13) -0.00041(7)
N1 0.0232(14) 0.0174(13) 0.0135(11) -0.0009(9) 0.0022(9) -0.0040(10)
C2 0.0244(16) 0.0165(15) 0.0193(14) -0.0040(11) 0.0039(12) -0.0012(13)
C3 0.0271(17) 0.0211(16) 0.0145(13) -0.0045(11) 0.0024(11) -0.0059(13)
C4 0.0206(16) 0.0231(16) 0.0132(12) -0.0024(11) 0.0003(11) -0.0040(13)
N5 0.0183(13) 0.0175(12) 0.0098(10) -0.0038(9) 0.0023(9) -0.0026(10)
C6 0.0241(16) 0.0194(15) 0.0113(12) 0.0002(11) 0.0017(11) -0.0024(12)
C7 0.0245(16) 0.0200(15) 0.0143(13) 0.0009(11) 0.0033(11) -0.0045(13)
N8 0.0200(13) 0.0155(13) 0.0174(11) -0.0008(9) 0.0022(10) -0.0022(10)
C9 0.0210(16) 0.0205(16) 0.0243(14) 0.0000(12) 0.0024(12) -0.0047(13)
C10 0.0215(17) 0.0240(18) 0.0295(17) 0.0031(14) 0.0028(13) -0.0065(15)
C11 0.0224(18) 0.0237(19) 0.0236(14) -0.0022(14) -0.0046(13) -0.0017(14)
N12 0.0243(14) 0.0202(14) 0.0136(12) -0.0014(9) 0.0015(10) 0.0011(11)
C13 0.0251(14) 0.0169(13) 0.0178(18) -0.0009(13) 0.0024(13) 0.0031(11)
C14 0.0274(14) 0.0182(12) 0.0173(10) -0.0005(19) 0.004(2) -0.0002(10)
N21 0.0167(13) 0.0187(13) 0.0122(9) -0.0019(9) 0.0003(9) -0.0014(10)
C22 0.0147(14) 0.0211(15) 0.0134(12) -0.0026(10) 0.0055(10) -0.0027(12)
C23 0.0168(15) 0.0264(17) 0.0164(13) -0.0030(11) 0.0018(11) 0.0001(12)
C24 0.0206(16) 0.0283(17) 0.0203(14) -0.0066(12) -0.0003(12) -0.0047(14)
C25 0.0236(17) 0.0229(17) 0.0235(15) -0.0111(13) 0.0046(12) -0.0068(13)
C26 0.0217(16) 0.0210(16) 0.0225(14) -0.0034(12) 0.0042(12) -0.0007(13)
C27 0.0158(14) 0.0222(16) 0.0150(12) -0.0024(11) 0.0038(11) -0.0011(12)
N28 0.0185(10) 0.0174(10) 0.0137(8) 0.0009(15) 0.0017(16) 0.0006(8)
C29 0.0168(13) 0.0179(13) 0.0118(17) 0.0028(9) 0.0036(9) -0.0016(11)
C30 0.0210(16) 0.0211(16) 0.0162(13) -0.0025(11) -0.0029(11) 0.0035(13)
O31 0.0224(13) 0.0666(19) 0.0285(13) 0.0101(12) 0.0010(10) 0.0054(12)
O32 0.0409(14) 0.0285(13) 0.0147(10) -0.0066(9) 0.0066(9) -0.0075(11)
N33 0.0320(16) 0.0121(12) 0.0122(10) 0.0021(9) 0.0041(10) 0.0025(11)
O34 0.0351(13) 0.0234(12) 0.0161(10) 0.0004(9) 0.0123(9) -0.0005(10)
O101 0.0366(14) 0.0276(14) 0.0154(10) -0.0042(10) 0.0032(9) -0.0060(12)
N102 0.0241(12) 0.0238(12) 0.0176(16) 0.0020(12) 0.0028(12) -0.0058(10)
O103 0.0405(15) 0.0313(14) 0.0137(11) -0.0009(10) 0.0080(10) -0.0087(13)
O104 0.0441(15) 0.0299(13) 0.0285(11) 0.0011(9) 0.0031(10) -0.0157(11)

loop_
_atom_type_symbol
_atom_type_description
_atom_type_scat_dispersion_real
_atom_type_scat_dispersion_imag
_atom_type_scat_source
C C 0.0033 0.0016 'International Tables Vol C Tables 4.2.6.8 and 6.1.1.4'
H H 0 0 'International Tables Vol C Tables 4.2.6.8 and 6.1.1.4'
N N 0.0061 0.0033 'International Tables Vol C Tables 4.2.6.8 and 6.1.1.4'
O O 0.0106 0.006 'International Tables Vol C Tables 4.2.6.8 and 6.1.1.4'
Cd Cd -0.8075 1.2024 'International Tables Vol C Tables 4.2.6.8 and 6.1.1.4'

loop_
_geom_angle_atom_site_label_1
_geom_angle_atom_site_label_2
_geom_angle_atom_site_label_3
_geom_angle
N21 Cd1 N12 124.32(9)
N21 Cd1 N1 158.50(9)
N12 Cd1 N1 77.18(9)
N21 Cd1 N8 90.91(8)
N12 Cd1 N8 83.96(8)
N1 Cd1 N8 91.01(8)
N21 Cd1 O32 86.08(8)
N12 Cd1 O32 113.60(9)
N1 Cd1 O32 84.98(8)
N8 Cd1 O32 160.44(8)
N21 Cd1 N5 75.05(8)
N12 Cd1 N5 152.28(8)
N1 Cd1 N5 84.72(8)
N8 Cd1 N5 75.47(8)
O32 Cd1 N5 85.09(8)
C14 N1 C2 115.6(2)
C14 N1 Cd1 101.58(18)
C2 N1 Cd1 114.47(18)
C14 N1 H1 108.3
C2 N1 H1 108.3
Cd1 N1 H1 108.3
N1 C2 C3 110.8(2)
N1 C2 H2A 109.5
C3 C2 H2A 109.5
N1 C2 H2B 109.5
C3 C2 H2B 109.5
H2A C2 H2B 108.1
C2 C3 C4 116.8(2)
C2 C3 H3A 108.1
C4 C3 H3A 108.1
C2 C3 H3B 108.1
C4 C3 H3B 108.1
H3A C3 H3B 107.3
N5 C4 C3 116.6(2)
N5 C4 H4A 108.2
C3 C4 H4A 108.2
N5 C4 H4B 108.2
C3 C4 H4B 108.2
H4A C4 H4B 107.3
C30 N5 C6 110.4(2)
C30 N5 C4 108.0(2)
C6 N5 C4 111.4(2)
C30 N5 Cd1 106.61(15)
C6 N5 Cd1 105.60(16)
C4 N5 Cd1 114.69(17)
N5 C6 C7 113.6(2)
N5 C6 H6A 108.9
C7 C6 H6A 108.9
N5 C6 H6B 108.9
C7 C6 H6B 108.9
H6A C6 H6B 107.7
N8 C7 C6 109.7(2)
N8 C7 H7A 109.7
C6 C7 H7A 109.7
N8 C7 H7B 109.7
C6 C7 H7B 109.7
H7A C7 H7B 108.2
C9 N8 C7 115.1(2)
C9 N8 Cd1 113.04(17)
C7 N8 Cd1 107.39(17)
C9 N8 H8 107
C7 N8 H8 107
Cd1 N8 H8 107
N8 C9 C10 112.3(3)
N8 C9 H9A 109.1
C10 C9 H9A 109.1
N8 C9 H9B 109.1
C10 C9 H9B 109.1
H9A C9 H9B 107.9
C9 C10 C11 116.1(3)
C9 C10 H10A 108.3
C11 C10 H10A 108.3
C9 C10 H10B 108.3
C11 C10 H10B 108.3
H10A C10 H10B 107.4
N12 C11 C10 115.8(2)
N12 C11 H11A 108.3
C10 C11 H11A 108.3
N12 C11 H11B 108.3
C10 C11 H11B 108.3
H11A C11 H11B 107.4
C13 N12 C11 113.8(2)
C13 N12 Cd1 108.01(17)
C11 N12 Cd1 118.58(18)
C13 N12 H12 105.1
C11 N12 H12 105.1
Cd1 N12 H12 105.1
N12 C13 C14 110.7(2)
N12 C13 H13A 109.5
C14 C13 H13A 109.5
N12 C13 H13B 109.5
C14 C13 H13B 109.5
H13A C13 H13B 108.1
N1 C14 C13 108.8(3)
N1 C14 H14A 109.9
C13 C14 H14A 109.9
N1 C14 H14B 109.9
C13 C14 H14B 109.9
H14A C14 H14B 108.3
C29 N21 C22 105.6(2)
C29 N21 Cd1 113.85(18)
C22 N21 Cd1 140.47(19)
N21 C22 C27 109.1(2)
N21 C22 C23 130.4(3)
C27 C22 C23 120.5(3)
C24 C23 C22 116.8(3)
C24 C23 H23 121.6
C22 C23 H23 121.6
C23 C24 C25 121.8(3)
C23 C24 H24 119.1
C25 C24 H24 119.1
C26 C25 C24 121.9(3)
C26 C25 H25 119.1
C24 C25 H25 119.1
C25 C26 C27 116.1(3)
C25 C26 H26 122
C27 C26 H26 122
N28 C27 C26 131.4(3)
N28 C27 C22 105.6(2)
C26 C27 C22 123.0(3)
C29 N28 C27 107.2(2)
C29 N28 H28 126.4
C27 N28 H28 126.4
N21 C29 N28 112.5(2)
N21 C29 C30 125.0(3)
N28 C29 C30 122.3(2)
N5 C30 C29 113.8(2)
N5 C30 H30A 108.8
C29 C30 H30A 108.8
N5 C30 H30B 108.8
C29 C30 H30B 108.8
H30A C30 H30B 107.7
N33 O32 Cd1 100.86(18)
O31 N33 O34 121.8(2)
O31 N33 O32 119.1(2)
O34 N33 O32 119.2(3)
O104 N102 O103 120.8(3)
O104 N102 O101 120.5(3)
O103 N102 O101 118.8(3)

loop_
_geom_bond_atom_site_label_1
_geom_bond_atom_site_label_2
_geom_bond_distance
Cd1 N21 2.291(2)
Cd1 N12 2.339(2)
Cd1 N1 2.347(2)
Cd1 N8 2.378(2)
Cd1 O32 2.407(2)
Cd1 N5 2.485(2)
N1 C14 1.482(4)
N1 C2 1.485(4)
N1 H1 0.93
C2 C3 1.524(4)
C2 H2A 0.99
C2 H2B 0.99
C3 C4 1.533(4)
C3 H3A 0.99
C3 H3B 0.99
C4 N5 1.499(4)
C4 H4A 0.99
C4 H4B 0.99
N5 C30 1.477(4)
N5 C6 1.493(3)
C6 C7 1.527(4)
C6 H6A 0.99
C6 H6B 0.99
C7 N8 1.476(4)
C7 H7A 0.99
C7 H7B 0.99
N8 C9 1.469(4)
N8 H8 0.93
C9 C10 1.510(5)
C9 H9A 0.99
C9 H9B 0.99
C10 C11 1.537(4)
C10 H10A 0.99
C10 H10B 0.99
C11 N12 1.503(4)
C11 H11A 0.99
C11 H11B 0.99
N12 C13 1.480(4)
N12 H12 0.93
C13 C14 1.518(4)
C13 H13A 0.99
C13 H13B 0.99
C14 H14A 0.99
C14 H14B 0.99
N21 C29 1.319(3)
N21 C22 1.397(4)
C22 C27 1.400(4)
C22 C23 1.403(4)
C23 C24 1.395(4)
C23 H23 0.95
C24 C25 1.404(5)
C24 H24 0.95
C25 C26 1.390(4)
C25 H25 0.95
C26 C27 1.394(4)
C26 H26 0.95
C27 N28 1.384(4)
N28 C29 1.363(3)
N28 H28 0.88
C29 C30 1.499(4)
C30 H30A 0.99
C30 H30B 0.99
O31 N33 1.241(4)
O32 N33 1.272(3)
N33 O34 1.257(3)
O101 N102 1.269(4)
N102 O104 1.243(3)
N102 O103 1.264(4)

loop_
_geom_torsion_atom_site_label_1
_geom_torsion_atom_site_label_2
_geom_torsion_atom_site_label_3
_geom_torsion_atom_site_label_4
_geom_torsion
N21 Cd1 N1 C14 -151.5(2)
N12 Cd1 N1 C14 29.90(17)
N8 Cd1 N1 C14 113.47(18)
O32 Cd1 N1 C14 -85.71(18)
N5 Cd1 N1 C14 -171.22(18)
N21 Cd1 N1 C2 -26.1(3)
N12 Cd1 N1 C2 155.24(19)
N8 Cd1 N1 C2 -121.19(18)
O32 Cd1 N1 C2 39.63(18)
N5 Cd1 N1 C2 -45.89(18)
C14 N1 C2 C3 -172.1(3)
Cd1 N1 C2 C3 70.3(2)
N1 C2 C3 C4 -79.0(3)
C2 C3 C4 N5 70.2(3)
C3 C4 N5 C30 -170.6(2)
C3 C4 N5 C6 68.0(3)
C3 C4 N5 Cd1 -51.8(3)
N21 Cd1 N5 C30 -16.42(17)
N12 Cd1 N5 C30 -154.70(19)
N1 Cd1 N5 C30 156.22(18)
N8 Cd1 N5 C30 -111.36(18)
O32 Cd1 N5 C30 70.83(18)
N21 Cd1 N5 C6 101.01(17)
N12 Cd1 N5 C6 -37.3(3)
N1 Cd1 N5 C6 -86.36(17)
N8 Cd1 N5 C6 6.06(16)
O32 Cd1 N5 C6 -171.75(17)
N21 Cd1 N5 C4 -135.93(19)
N12 Cd1 N5 C4 85.8(2)
N1 Cd1 N5 C4 36.71(18)
N8 Cd1 N5 C4 129.12(19)
O32 Cd1 N5 C4 -48.69(18)
C30 N5 C6 C7 79.2(3)
C4 N5 C6 C7 -160.8(2)
Cd1 N5 C6 C7 -35.7(3)
N5 C6 C7 N8 61.6(3)
C6 C7 N8 C9 -177.8(2)
C6 C7 N8 Cd1 -51.0(2)
N21 Cd1 N8 C9 77.4(2)
N12 Cd1 N8 C9 -47.06(19)
N1 Cd1 N8 C9 -124.0(2)
O32 Cd1 N8 C9 158.2(2)
N5 Cd1 N8 C9 151.7(2)
N21 Cd1 N8 C7 -50.61(18)
N12 Cd1 N8 C7 -175.04(18)
N1 Cd1 N8 C7 107.97(18)
O32 Cd1 N8 C7 30.2(3)
N5 Cd1 N8 C7 23.69(16)
C7 N8 C9 C10 -165.7(2)
Cd1 N8 C9 C10 70.5(3)
N8 C9 C10 C11 -76.2(3)
C9 C10 C11 N12 65.0(4)
C10 C11 N12 C13 75.8(4)
C10 C11 N12 Cd1 -52.9(3)
N21 Cd1 N12 C13 -178.81(18)
N1 Cd1 N12 C13 0.58(19)
N8 Cd1 N12 C13 -91.84(19)
O32 Cd1 N12 C13 79.2(2)
N5 Cd1 N12 C13 -49.9(3)
N21 Cd1 N12 C11 -47.5(2)
N1 Cd1 N12 C11 131.9(2)
N8 Cd1 N12 C11 39.4(2)
O32 Cd1 N12 C11 -149.53(19)
N5 Cd1 N12 C11 81.4(3)
C11 N12 C13 C14 -165.6(3)
Cd1 N12 C13 C14 -31.8(3)
C2 N1 C14 C13 177.6(3)
Cd1 N1 C14 C13 -57.8(3)
N12 C13 C14 N1 64.1(4)
N12 Cd1 N21 C29 163.11(17)
N1 Cd1 N21 C29 -15.3(3)
N8 Cd1 N21 C29 79.81(19)
O32 Cd1 N21 C29 -80.84(19)
N5 Cd1 N21 C29 5.12(18)
N12 Cd1 N21 C22 -13.2(3)
N1 Cd1 N21 C22 168.4(2)
N8 Cd1 N21 C22 -96.5(3)
O32 Cd1 N21 C22 102.8(3)
N5 Cd1 N21 C22 -171.2(3)
C29 N21 C22 C27 -1.5(3)
Cd1 N21 C22 C27 175.0(2)
C29 N21 C22 C23 178.2(3)
Cd1 N21 C22 C23 -5.3(5)
N21 C22 C23 C24 179.5(3)
C27 C22 C23 C24 -0.9(4)
C22 C23 C24 C25 -0.4(4)
C23 C24 C25 C26 1.2(5)
C24 C25 C26 C27 -0.5(4)
C25 C26 C27 N28 179.3(3)
C25 C26 C27 C22 -0.9(4)
N21 C22 C27 N28 1.1(3)
C23 C22 C27 N28 -178.5(3)
N21 C22 C27 C26 -178.6(3)
C23 C22 C27 C26 1.7(4)
C26 C27 N28 C29 179.4(3)
C22 C27 N28 C29 -0.4(3)
C22 N21 C29 N28 1.3(3)
Cd1 N21 C29 N28 -176.31(18)
C22 N21 C29 C30 -174.0(3)
Cd1 N21 C29 C30 8.4(3)
C27 N28 C29 N21 -0.6(3)
C27 N28 C29 C30 174.9(2)
C6 N5 C30 C29 -89.2(3)
C4 N5 C30 C29 148.8(2)
Cd1 N5 C30 C29 25.0(3)
N21 C29 C30 N5 -25.1(4)
N28 C29 C30 N5 160.0(2)
N21 Cd1 O32 N33 -73.80(18)
N12 Cd1 O32 N33 52.13(19)
N1 Cd1 O32 N33 125.78(18)
N8 Cd1 O32 N33 -155.5(2)
N5 Cd1 O32 N33 -149.10(18)
Cd1 O32 N33 O31 -10.0(3)
Cd1 O32 N33 O34 169.9(2)

loop_
_platon_squeeze_void_nr
_platon_squeeze_void_average_x
_platon_squeeze_void_average_y
_platon_squeeze_void_average_z
_platon_squeeze_void_volume
_platon_squeeze_void_count_electrons
_platon_squeeze_void_content
1 0.000 0.500 -0.015 336 -1 ' '
2 0.500 1.000 -0.014 336 -1 ' '
3 0.000 0.000 0.031 7 0 ' '
4 0.500 0.500 0.031 7 0 ' '
5 0.000 0.000 0.531 7 0 ' '
6 0.500 0.500 0.531 7 0 ' '
